data_4064102
loop_
_publ_author_name
'Szadkowska, Anna'
'\.Zukowska, Karolina'
'Pazio, Aleksandra E.'
'Wo\'zniak, Krzysztof'
'Kadyrov, Renat'
'Grela, Karol'

_publ_section_title
;
 Ruthenium Olefin Metathesis Catalysts Containing Six-Membered Sulfone and
 Sulfonamide Chelating Rings
;
_journal_issue 5
_journal_name_full Organometallics
_journal_page_first 1130
_journal_page_last 1138
_journal_paper_doi 10.1021/om101129b
_journal_volume 30
_journal_year 2011
_chemical_formula_moiety '2(C43 H56 Br Cl2 N3 O2 Ru S), 2(C4 H10 O), C7'
_chemical_formula_sum 'C101 H132 Br2 Cl4 N6 O6 Ru2 S2'
_chemical_formula_weight 2094.01
_chemical_name_systematic ?
_space_group_IT_number 2
_symmetry_cell_setting triclinic
_symmetry_space_group_name_Hall '-P 1'
_symmetry_space_group_name_H-M 'P -1'
_atom_sites_solution_hydrogens geom
_atom_sites_solution_primary direct
_atom_sites_solution_secondary difmap
_audit_creation_method SHELXL-97
_cell_angle_alpha 109.096(5)
_cell_angle_beta 93.843(5)
_cell_angle_gamma 113.136(6)
_cell_formula_units_Z 1
_cell_length_a 12.9528(8)
_cell_length_b 13.0824(8)
_cell_length_c 17.9545(9)
_cell_measurement_reflns_used 765
_cell_measurement_temperature 100(2)
_cell_measurement_theta_max 28.19
_cell_measurement_theta_min 3.05
_cell_volume 2576.0(3)
_computing_cell_refinement
;
'CrysAlis RED, Oxford Diffraction Ltd.,
Version 1.171.33.66 (release 28-04-2010 CrysAlis171 .NET)
(compiled Apr 28 2010,14:27:37)'
;
_computing_data_collection
;
'CrysAlis CCD, Oxford Diffraction Ltd.,
Version 1.171.33.66 (release 28-04-2010 CrysAlis171 .NET)
(compiled Apr 28 2010,14:27:37)'
;
_computing_data_reduction
;
'CrysAlis RED, Oxford Diffraction Ltd.,
Version 1.171.33.66 (release 28-04-2010 CrysAlis171 .NET)
(compiled Apr 28 2010,14:27:37)'
;
_computing_molecular_graphics 'WINGX, MERCURY, ORTEP'
_computing_publication_material SHELXTL-97
_computing_structure_refinement 'SHELXL-97 (Sheldrick, 1997)'
_computing_structure_solution 'SHELXS-97 (Sheldrick, 1990)'
_diffrn_ambient_temperature 100(2)
_diffrn_detector_area_resol_mean 8.4441
_diffrn_measured_fraction_theta_full 0.997
_diffrn_measured_fraction_theta_max 0.997
_diffrn_measurement_device_type 'Xcalibur, Opal'
_diffrn_measurement_method 'omega scan'
_diffrn_radiation_monochromator graphite
_diffrn_radiation_source 'fine-focus sealed tube'
_diffrn_radiation_type MoK\a
_diffrn_radiation_wavelength 0.71073
_diffrn_reflns_av_R_equivalents 0.0000
_diffrn_reflns_av_sigmaI/netI 0.1356
_diffrn_reflns_limit_h_max 16
_diffrn_reflns_limit_h_min -16
_diffrn_reflns_limit_k_max 15
_diffrn_reflns_limit_k_min -16
_diffrn_reflns_limit_l_max 22
_diffrn_reflns_limit_l_min 0
_diffrn_reflns_number 10511
_diffrn_reflns_theta_full 26.37
_diffrn_reflns_theta_max 26.37
_diffrn_reflns_theta_min 3.05
_exptl_absorpt_coefficient_mu 1.266
_exptl_absorpt_correction_T_max 0.942
_exptl_absorpt_correction_T_min 0.920
_exptl_absorpt_correction_type analytical
_exptl_absorpt_process_details
; 
'CrysAlis RED, Oxford Diffraction Ltd.,
Version 1.171.33.66 (release 28-04-2010 CrysAlis171 .NET)
(compiled Apr 28 2010,14:27:37)
Empirical absorption correction using spherical harmonics,
implemented in SCALE3 ABSPACK scaling algorithm.'
;
_exptl_crystal_colour green
_exptl_crystal_density_diffrn 1.350
_exptl_crystal_density_method 'not measured'
_exptl_crystal_description block
_exptl_crystal_F_000 1086
_exptl_crystal_size_max 0.152
_exptl_crystal_size_mid 0.055
_exptl_crystal_size_min 0.047
_refine_diff_density_max 0.816
_refine_diff_density_min -1.823
_refine_diff_density_rms 0.134
_refine_ls_extinction_method none
_refine_ls_goodness_of_fit_ref 1.557
_refine_ls_hydrogen_treatment constr
_refine_ls_matrix_type full
_refine_ls_number_parameters 557
_refine_ls_number_reflns 10511
_refine_ls_number_restraints 48
_refine_ls_restrained_S_all 1.555
_refine_ls_R_factor_all 0.1875
_refine_ls_R_factor_gt 0.1697
_refine_ls_shift/su_max 0.000
_refine_ls_shift/su_mean 0.000
_refine_ls_structure_factor_coef Fsqd
_refine_ls_weighting_details 'calc w=1/[\s^2^(Fo^2^)+(0.0000P)^2^+13.9705P] where P=(Fo^2^+2Fc^2^)/3'
_refine_ls_weighting_scheme calc
_refine_ls_wR_factor_gt 0.1937
_refine_ls_wR_factor_ref 0.1991
_reflns_number_gt 9619
_reflns_number_total 10511
_reflns_threshold_expression >2sigma(I)
_cod_data_source_file om101129b_si_003.cif
_cod_data_source_block SiPr_SO2_tBu
_cod_original_sg_symbol_Hall -P1
_cod_original_sg_symbol_H-M P-1
_cod_database_code 4064102

loop_
_symmetry_equiv_pos_as_xyz
'x, y, z'
'-x, -y, -z'

loop_
_atom_site_label
_atom_site_type_symbol
_atom_site_fract_x
_atom_site_fract_y
_atom_site_fract_z
_atom_site_U_iso_or_equiv
_atom_site_adp_type
_atom_site_occupancy
_atom_site_symmetry_multiplicity
_atom_site_calc_flag
_atom_site_refinement_flags
_atom_site_disorder_assembly
_atom_site_disorder_group
Ru1 Ru 0.26793(7) 0.05464(7) 0.33206(5) 0.00523(18) Uani 1 1 d . . .
Br1 Br 0.20515(12) -0.25209(12) 0.51870(8) 0.0351(4) Uani 1 1 d . . .
Cl1 Cl 0.0729(2) -0.0902(2) 0.31714(16) 0.0201(6) Uani 1 1 d . . .
Cl2 Cl 0.4625(2) 0.1888(2) 0.35057(16) 0.0204(6) Uani 1 1 d . . .
S1 S 0.3190(2) 0.2433(2) 0.52657(15) 0.0135(6) Uani 1 1 d . . .
O1 O 0.2981(6) 0.1260(6) 0.4675(4) 0.0173(17) Uani 1 1 d . . .
O2 O 0.4241(6) 0.3069(6) 0.5883(4) 0.0138(15) Uani 1 1 d . . .
N1 N 0.1845(7) 0.0086(7) 0.1559(5) 0.0149(19) Uani 1 1 d . . .
N2 N 0.2608(7) -0.1093(7) 0.1679(5) 0.0128(18) Uani 1 1 d U . .
N3 N 0.3282(7) -0.0634(7) 0.3765(5) 0.0124(19) Uani 1 1 d . . .
C1 C 0.2398(8) -0.0167(9) 0.2123(6) 0.012(2) Uani 1 1 d . . .
C2 C 0.1579(10) -0.0832(10) 0.0734(6) 0.023(3) Uani 1 1 d U . .
H2A H 0.0779 -0.1425 0.0576 0.027 Uiso 1 1 calc R . .
H2B H 0.1737 -0.0462 0.0341 0.027 Uiso 1 1 calc R . .
C3 C 0.2354(11) -0.1380(11) 0.0809(7) 0.033(3) Uani 1 1 d U . .
H3A H 0.1977 -0.2244 0.0504 0.040 Uiso 1 1 calc R . .
H3B H 0.3049 -0.1027 0.0627 0.040 Uiso 1 1 calc R . .
C4 C 0.1620(9) 0.1093(9) 0.1627(6) 0.015(2) Uani 1 1 d U . .
C5 C 0.2505(9) 0.2156(9) 0.1650(6) 0.014(2) Uani 1 1 d . . .
C6 C 0.2192(10) 0.3018(10) 0.1557(6) 0.023(3) Uani 1 1 d . . .
H6 H 0.2757 0.3719 0.1545 0.028 Uiso 1 1 calc R . .
C7 C 0.1068(10) 0.2861(10) 0.1483(7) 0.026(3) Uani 1 1 d . . .
H7 H 0.0886 0.3461 0.1435 0.031 Uiso 1 1 calc R . .
C8 C 0.0213(10) 0.1815(10) 0.1478(6) 0.023(3) Uani 1 1 d . . .
H8 H -0.0544 0.1715 0.1426 0.028 Uiso 1 1 calc R . .
C9 C 0.0469(9) 0.0893(9) 0.1551(6) 0.016(2) Uani 1 1 d . . .
C10 C 0.3751(9) 0.2372(10) 0.1752(6) 0.022(3) Uani 1 1 d . . .
H10 H 0.3829 0.1837 0.2004 0.027 Uiso 1 1 calc R . .
C12 C -0.0515(9) -0.0245(10) 0.1527(6) 0.021(3) Uani 1 1 d . . .
H12 H -0.0186 -0.0763 0.1619 0.025 Uiso 1 1 calc R . .
C13 C 0.3178(9) -0.1734(9) 0.1913(6) 0.014(2) Uani 1 1 d U . .
C14 C 0.2512(10) -0.2804(10) 0.2028(6) 0.021(3) Uani 1 1 d . . .
C15 C 0.3081(11) -0.3418(10) 0.2197(7) 0.028(3) Uani 1 1 d . . .
H15 H 0.2661 -0.4109 0.2290 0.034 Uiso 1 1 calc R . .
C16 C 0.4229(12) -0.3071(11) 0.2237(8) 0.038(3) Uani 1 1 d . . .
H16 H 0.4583 -0.3508 0.2364 0.046 Uiso 1 1 calc R . .
C17 C 0.4857(11) -0.2063(11) 0.2087(7) 0.033(3) Uani 1 1 d . . .
H17 H 0.5631 -0.1851 0.2083 0.040 Uiso 1 1 calc R . .
C18 C 0.4372(10) -0.1355(9) 0.1941(7) 0.024(3) Uani 1 1 d . . .
C19 C 0.5087(11) -0.0278(11) 0.1754(7) 0.034(3) Uani 1 1 d . . .
H19 H 0.4641 0.0174 0.1743 0.040 Uiso 1 1 calc R . .
C21 C 0.1229(10) -0.3297(9) 0.1906(6) 0.022(3) Uani 1 1 d . . .
H21 H 0.1030 -0.2628 0.1969 0.027 Uiso 1 1 calc R . .
C22 C 0.2053(9) 0.1611(9) 0.3369(6) 0.013(2) Uani 1 1 d U . .
H22 H 0.1373 0.1321 0.2993 0.016 Uiso 1 1 calc R . .
C23 C 0.2522(9) 0.2864(9) 0.3938(6) 0.014(2) Uani 1 1 d . . .
C24 C 0.2395(9) 0.3688(9) 0.3647(6) 0.015(2) Uani 1 1 d U . .
H24 H 0.1954 0.3403 0.3129 0.018 Uiso 1 1 calc R . .
C25 C 0.2906(9) 0.4915(9) 0.4105(6) 0.019(2) Uani 1 1 d U . .
H25 H 0.2818 0.5440 0.3889 0.022 Uiso 1 1 calc R . .
C26 C 0.3549(9) 0.5363(9) 0.4887(6) 0.020(2) Uani 1 1 d . . .
H26 H 0.3907 0.6188 0.5190 0.024 Uiso 1 1 calc R . .
C27 C 0.3652(9) 0.4590(9) 0.5208(6) 0.018(2) Uani 1 1 d . . .
H27 H 0.4067 0.4887 0.5736 0.021 Uiso 1 1 calc R . .
C28 C 0.3139(8) 0.3348(9) 0.4748(6) 0.015(2) Uani 1 1 d . . .
C29 C 0.1982(9) 0.2152(9) 0.5756(6) 0.015(2) Uani 1 1 d . . .
C30 C 0.0869(9) 0.1635(10) 0.5124(7) 0.025(3) Uani 1 1 d . . .
H30A H 0.0818 0.0950 0.4680 0.038 Uiso 1 1 calc R . .
H30B H 0.0870 0.2238 0.4931 0.038 Uiso 1 1 calc R . .
H30C H 0.0220 0.1392 0.5364 0.038 Uiso 1 1 calc R . .
C31 C 0.2166(11) 0.3335(10) 0.6427(7) 0.033(3) Uani 1 1 d . . .
H31A H 0.2104 0.3874 0.6190 0.049 Uiso 1 1 calc R . .
H31B H 0.2917 0.3699 0.6774 0.049 Uiso 1 1 calc R . .
H31C H 0.1590 0.3172 0.6739 0.049 Uiso 1 1 calc R . .
C32 C 0.1991(10) 0.1248(10) 0.6114(7) 0.025(3) Uani 1 1 d . . .
H32A H 0.1396 0.1098 0.6410 0.037 Uiso 1 1 calc R . .
H32B H 0.2726 0.1568 0.6471 0.037 Uiso 1 1 calc R . .
H32C H 0.1858 0.0508 0.5686 0.037 Uiso 1 1 calc R . .
C33 C 0.2637(10) -0.1220(9) 0.4177(6) 0.019(2) Uani 1 1 d . . .
H33 H 0.1901 -0.1268 0.4177 0.022 Uiso 1 1 calc R . .
C34 C 0.3027(10) -0.1762(9) 0.4608(6) 0.022(3) Uani 1 1 d . . .
C35 C 0.4107(9) -0.1748(9) 0.4583(6) 0.019(2) Uani 1 1 d . . .
H35 H 0.4372 -0.2135 0.4844 0.023 Uiso 1 1 calc R . .
C36 C 0.4764(9) -0.1140(10) 0.4158(6) 0.022(3) Uani 1 1 d . . .
H36 H 0.5492 -0.1102 0.4130 0.026 Uiso 1 1 calc R . .
C37 C 0.4338(9) -0.0590(9) 0.3774(6) 0.019(2) Uani 1 1 d . . .
H37 H 0.4806 -0.0162 0.3505 0.022 Uiso 1 1 calc R . .
C91 C 0.4079(11) 0.2026(12) 0.0949(7) 0.041(3) Uani 1 1 d . . .
H91A H 0.3570 0.1201 0.0619 0.061 Uiso 1 1 calc R . .
H91B H 0.4857 0.2123 0.1035 0.061 Uiso 1 1 calc R . .
H91C H 0.4020 0.2534 0.0682 0.061 Uiso 1 1 calc R . .
C92 C 0.4578(10) 0.3665(10) 0.2325(7) 0.030(3) Uani 1 1 d . . .
H92A H 0.4616 0.4209 0.2065 0.044 Uiso 1 1 calc R . .
H92B H 0.5332 0.3717 0.2460 0.044 Uiso 1 1 calc R . .
H92C H 0.4304 0.3877 0.2810 0.044 Uiso 1 1 calc R . .
C93 C -0.1342(10) -0.0931(11) 0.0690(7) 0.035(3) Uani 1 1 d . . .
H93A H -0.1691 -0.0449 0.0591 0.053 Uiso 1 1 calc R . .
H93B H -0.1930 -0.1674 0.0674 0.053 Uiso 1 1 calc R . .
H93C H -0.0921 -0.1100 0.0283 0.053 Uiso 1 1 calc R . .
C94 C -0.1184(11) 0.0012(12) 0.2191(7) 0.037(3) Uani 1 1 d . . .
H94A H -0.0663 0.0425 0.2713 0.055 Uiso 1 1 calc R . .
H94B H -0.1774 -0.0735 0.2167 0.055 Uiso 1 1 calc R . .
H94C H -0.1530 0.0505 0.2107 0.055 Uiso 1 1 calc R . .
C95 C 0.5383(13) -0.0683(13) 0.0919(9) 0.056(4) Uani 1 1 d . . .
H95A H 0.5855 -0.1091 0.0931 0.084 Uiso 1 1 calc R . .
H95B H 0.5793 0.0011 0.0796 0.084 Uiso 1 1 calc R . .
H95C H 0.4685 -0.1218 0.0512 0.084 Uiso 1 1 calc R . .
C96 C 0.6228(10) 0.0569(11) 0.2390(8) 0.041(4) Uani 1 1 d . . .
H96A H 0.6066 0.0889 0.2907 0.062 Uiso 1 1 calc R . .
H96B H 0.6669 0.1218 0.2234 0.062 Uiso 1 1 calc R . .
H96C H 0.6660 0.0128 0.2425 0.062 Uiso 1 1 calc R . .
C97 C 0.0658(12) -0.4226(12) 0.1043(7) 0.046(4) Uani 1 1 d . . .
H97A H 0.0898 -0.3848 0.0667 0.068 Uiso 1 1 calc R . .
H97B H -0.0164 -0.4545 0.0969 0.068 Uiso 1 1 calc R . .
H97C H 0.0881 -0.4867 0.0950 0.068 Uiso 1 1 calc R . .
C98 C 0.0715(11) -0.3858(10) 0.2495(7) 0.034(3) Uani 1 1 d . . .
H98A H 0.0806 -0.4581 0.2399 0.051 Uiso 1 1 calc R . .
H98B H -0.0090 -0.4049 0.2419 0.051 Uiso 1 1 calc R . .
H98C H 0.1104 -0.3298 0.3040 0.051 Uiso 1 1 calc R . .
O102 O 0.8521(7) 0.3381(7) 0.2422(5) 0.034(2) Uani 1 1 d . . .
C100 C 0.7553(13) 0.2995(13) 0.1144(8) 0.052(4) Uani 1 1 d . . .
H10A H 0.8274 0.3404 0.1019 0.079 Uiso 1 1 calc R . .
H10B H 0.6959 0.3085 0.0861 0.079 Uiso 1 1 calc R . .
H10C H 0.7365 0.2156 0.0979 0.079 Uiso 1 1 calc R . .
C101 C 0.7649(11) 0.3532(11) 0.2040(7) 0.032(3) Uani 1 1 d . . .
H10D H 0.7836 0.4380 0.2214 0.038 Uiso 1 1 calc R . .
H10E H 0.6925 0.3126 0.2174 0.038 Uiso 1 1 calc R . .
C103 C 0.8737(12) 0.3936(12) 0.3290(7) 0.036(3) Uani 1 1 d . . .
H10F H 0.8052 0.3565 0.3475 0.043 Uiso 1 1 calc R . .
H10G H 0.8938 0.4787 0.3455 0.043 Uiso 1 1 calc R . .
C104 C 0.9705(12) 0.3775(14) 0.3648(9) 0.053(4) Uani 1 1 d . . .
H10H H 0.9501 0.2931 0.3479 0.080 Uiso 1 1 calc R . .
H10I H 0.9854 0.4133 0.4228 0.080 Uiso 1 1 calc R . .
H10J H 1.0383 0.4157 0.3469 0.080 Uiso 1 1 calc R . .
C203 C 0.5985(19) 0.5436(19) 0.0427(13) 0.090(6) Uiso 1 1 d . . .
C200 C 0.800(2) 0.638(2) 0.1311(14) 0.101(7) Uiso 1 1 d . . .
C201 C 0.724(3) 0.563(3) 0.050(2) 0.092(15) Uiso 0.58(4) 1 d P A 1
C202 C 0.682(4) 0.610(4) 0.121(3) 0.065(16) Uiso 0.42(4) 1 d P A 2
C204 C 0.520(3) 0.481(3) -0.031(2) 0.078(11) Uiso 0.50 1 d P . .

loop_
_atom_site_aniso_label
_atom_site_aniso_U_11
_atom_site_aniso_U_22
_atom_site_aniso_U_33
_atom_site_aniso_U_23
_atom_site_aniso_U_13
_atom_site_aniso_U_12
Ru1 0.0061(4) 0.0054(4) 0.0039(4) -0.0002(3) -0.0007(3) 0.0042(3)
Br1 0.0450(9) 0.0424(8) 0.0377(8) 0.0314(7) 0.0192(7) 0.0240(7)
Cl1 0.0180(15) 0.0221(15) 0.0239(15) 0.0139(12) 0.0064(12) 0.0079(12)
Cl2 0.0215(15) 0.0211(14) 0.0216(15) 0.0116(12) 0.0043(12) 0.0094(12)
S1 0.0143(14) 0.0161(13) 0.0111(13) 0.0058(11) 0.0022(10) 0.0074(11)
O1 0.029(4) 0.014(4) 0.014(4) 0.009(3) 0.005(3) 0.012(3)
O2 0.014(4) 0.017(4) 0.010(3) 0.002(3) -0.002(3) 0.010(3)
N1 0.022(5) 0.017(5) 0.008(4) 0.005(4) 0.001(4) 0.011(4)
N2 0.014(4) 0.016(3) 0.008(3) 0.003(3) -0.002(3) 0.009(3)
N3 0.016(5) 0.012(4) 0.008(4) 0.003(3) 0.004(4) 0.005(4)
C1 0.008(5) 0.017(5) 0.011(5) 0.002(4) 0.001(4) 0.007(4)
C2 0.025(4) 0.025(4) 0.016(4) 0.003(3) 0.004(3) 0.012(4)
C3 0.041(5) 0.032(5) 0.028(5) 0.012(4) 0.005(4) 0.018(4)
C4 0.018(4) 0.014(4) 0.012(4) 0.003(3) 0.003(3) 0.008(3)
C5 0.025(6) 0.015(5) 0.006(5) 0.003(4) 0.001(4) 0.014(5)
C6 0.034(7) 0.020(6) 0.013(6) 0.007(5) 0.007(5) 0.010(5)
C7 0.039(8) 0.027(7) 0.025(6) 0.011(5) 0.005(6) 0.027(6)
C8 0.025(7) 0.038(7) 0.021(6) 0.017(6) 0.005(5) 0.021(6)
C9 0.019(6) 0.023(6) 0.011(5) 0.012(5) 0.010(5) 0.009(5)
C10 0.020(6) 0.029(7) 0.016(6) 0.006(5) -0.001(5) 0.011(5)
C12 0.017(6) 0.024(6) 0.021(6) 0.017(5) 0.002(5) 0.002(5)
C13 0.018(4) 0.012(4) 0.012(4) 0.003(3) 0.004(3) 0.009(3)
C14 0.028(7) 0.021(6) 0.009(5) 0.002(5) -0.003(5) 0.011(5)
C15 0.046(8) 0.015(6) 0.027(7) 0.004(5) 0.004(6) 0.020(6)
C16 0.047(9) 0.033(8) 0.039(8) 0.007(6) 0.005(7) 0.028(7)
C17 0.026(7) 0.033(7) 0.042(8) 0.011(6) 0.013(6) 0.017(6)
C18 0.029(7) 0.014(6) 0.025(6) -0.002(5) 0.012(5) 0.013(5)
C19 0.038(8) 0.031(7) 0.029(7) 0.010(6) 0.020(6) 0.012(6)
C21 0.036(7) 0.016(6) 0.016(6) 0.004(5) 0.005(5) 0.015(5)
C22 0.014(4) 0.015(4) 0.012(4) 0.006(3) 0.005(3) 0.006(3)
C23 0.017(6) 0.017(5) 0.016(5) 0.010(4) 0.007(4) 0.011(5)
C24 0.018(4) 0.017(4) 0.015(4) 0.008(3) 0.003(3) 0.010(3)
C25 0.023(4) 0.017(4) 0.024(4) 0.011(3) 0.003(3) 0.014(3)
C26 0.018(6) 0.013(5) 0.023(6) 0.001(5) 0.000(5) 0.007(5)
C27 0.022(6) 0.015(5) 0.020(6) 0.008(5) 0.005(5) 0.011(5)
C28 0.011(5) 0.020(6) 0.020(6) 0.009(5) 0.007(4) 0.010(5)
C29 0.019(6) 0.020(6) 0.009(5) 0.008(4) 0.008(4) 0.009(5)
C30 0.022(7) 0.034(7) 0.026(6) 0.016(6) 0.009(5) 0.014(6)
C31 0.046(8) 0.031(7) 0.025(7) 0.006(6) 0.024(6) 0.022(6)
C32 0.030(7) 0.032(7) 0.025(6) 0.019(5) 0.013(5) 0.017(6)
C33 0.023(6) 0.018(6) 0.016(6) 0.006(5) 0.007(5) 0.010(5)
C34 0.027(7) 0.016(6) 0.016(6) 0.007(5) 0.007(5) 0.003(5)
C35 0.022(6) 0.014(6) 0.018(6) 0.002(5) 0.002(5) 0.009(5)
C36 0.015(6) 0.025(6) 0.025(6) 0.008(5) 0.001(5) 0.011(5)
C37 0.015(6) 0.017(6) 0.025(6) 0.009(5) 0.008(5) 0.007(5)
C91 0.037(8) 0.053(9) 0.025(7) 0.010(6) 0.006(6) 0.018(7)
C92 0.026(7) 0.024(7) 0.025(7) 0.004(5) 0.004(5) 0.002(6)
C93 0.022(7) 0.027(7) 0.043(8) 0.019(6) -0.005(6) -0.005(6)
C94 0.029(7) 0.060(9) 0.036(8) 0.027(7) 0.015(6) 0.025(7)
C95 0.064(11) 0.044(9) 0.055(10) 0.013(8) 0.040(9) 0.020(8)
C96 0.028(8) 0.036(8) 0.064(10) 0.012(7) 0.023(7) 0.021(7)
C97 0.040(9) 0.052(9) 0.028(7) 0.013(7) 0.008(6) 0.005(7)
C98 0.040(8) 0.022(7) 0.028(7) 0.009(6) 0.012(6) 0.001(6)
O102 0.037(5) 0.036(5) 0.026(5) 0.011(4) 0.009(4) 0.013(4)
C100 0.052(10) 0.051(9) 0.031(8) 0.010(7) 0.003(7) 0.005(8)
C101 0.037(8) 0.035(7) 0.031(7) 0.018(6) 0.011(6) 0.018(6)
C103 0.045(9) 0.051(9) 0.027(7) 0.022(7) 0.023(6) 0.028(7)
C104 0.045(9) 0.066(11) 0.058(10) 0.037(9) 0.020(8) 0.021(8)

loop_
_atom_type_symbol
_atom_type_description
_atom_type_scat_dispersion_real
_atom_type_scat_dispersion_imag
_atom_type_scat_source
C C 0.0033 0.0016 'International Tables Vol C Tables 4.2.6.8 and 6.1.1.4'
H H 0.0000 0.0000 'International Tables Vol C Tables 4.2.6.8 and 6.1.1.4'
N N 0.0061 0.0033 'International Tables Vol C Tables 4.2.6.8 and 6.1.1.4'
O O 0.0106 0.0060 'International Tables Vol C Tables 4.2.6.8 and 6.1.1.4'
S S 0.1246 0.1234 'International Tables Vol C Tables 4.2.6.8 and 6.1.1.4'
Cl Cl 0.1484 0.1585 'International Tables Vol C Tables 4.2.6.8 and 6.1.1.4'
Br Br -0.2901 2.4595 'International Tables Vol C Tables 4.2.6.8 and 6.1.1.4'
Ru Ru -1.2594 0.8363 'International Tables Vol C Tables 4.2.6.8 and 6.1.1.4'

loop_
_geom_angle_atom_site_label_1
_geom_angle_atom_site_label_2
_geom_angle_atom_site_label_3
_geom_angle
_geom_angle_site_symmetry_1
_geom_angle_site_symmetry_3
C22 Ru1 C1 96.2(4) . .
C22 Ru1 O1 86.2(3) . .
C1 Ru1 O1 177.1(4) . .
C22 Ru1 N3 156.8(4) . .
C1 Ru1 N3 105.3(3) . .
O1 Ru1 N3 72.1(3) . .
C22 Ru1 Cl2 97.7(3) . .
C1 Ru1 Cl2 94.8(3) . .
O1 Ru1 Cl2 86.5(2) . .
N3 Ru1 Cl2 89.3(2) . .
C22 Ru1 Cl1 85.6(3) . .
C1 Ru1 Cl1 86.6(3) . .
O1 Ru1 Cl1 91.9(2) . .
N3 Ru1 Cl1 86.9(2) . .
Cl2 Ru1 Cl1 176.17(10) . .
O2 S1 O1 116.9(4) . .
O2 S1 C28 109.3(5) . .
O1 S1 C28 108.6(4) . .
O2 S1 C29 108.3(4) . .
O1 S1 C29 105.5(4) . .
C28 S1 C29 107.8(5) . .
S1 O1 Ru1 131.5(4) . .
C1 N1 C4 132.2(8) . .
C1 N1 C2 110.4(8) . .
C4 N1 C2 117.0(8) . .
C1 N2 C13 131.6(8) . .
C1 N2 C3 113.5(8) . .
C13 N2 C3 114.4(8) . .
C33 N3 C37 117.2(9) . .
C33 N3 Ru1 117.7(7) . .
C37 N3 Ru1 123.8(7) . .
N2 C1 N1 105.3(8) . .
N2 C1 Ru1 126.4(7) . .
N1 C1 Ru1 128.0(7) . .
C3 C2 N1 103.4(9) . .
C3 C2 H2A 111.1 . .
N1 C2 H2A 111.1 . .
C3 C2 H2B 111.1 . .
N1 C2 H2B 111.1 . .
H2A C2 H2B 109.1 . .
N2 C3 C2 102.3(9) . .
N2 C3 H3A 111.3 . .
C2 C3 H3A 111.3 . .
N2 C3 H3B 111.3 . .
C2 C3 H3B 111.3 . .
H3A C3 H3B 109.2 . .
C5 C4 C9 123.1(9) . .
C5 C4 N1 119.7(9) . .
C9 C4 N1 116.6(9) . .
C6 C5 C4 117.0(10) . .
C6 C5 C10 120.4(10) . .
C4 C5 C10 122.5(9) . .
C7 C6 C5 121.8(11) . .
C7 C6 H6 119.1 . .
C5 C6 H6 119.1 . .
C8 C7 C6 120.0(10) . .
C8 C7 H7 120.0 . .
C6 C7 H7 120.0 . .
C7 C8 C9 120.9(10) . .
C7 C8 H8 119.5 . .
C9 C8 H8 119.5 . .
C4 C9 C8 117.0(10) . .
C4 C9 C12 124.7(10) . .
C8 C9 C12 118.3(10) . .
C91 C10 C5 111.8(9) . .
C91 C10 C92 111.9(10) . .
C5 C10 C92 112.3(9) . .
C91 C10 H10 106.8 . .
C5 C10 H10 106.8 . .
C92 C10 H10 106.8 . .
C9 C12 C93 110.5(8) . .
C9 C12 C94 112.5(10) . .
C93 C12 C94 110.1(10) . .
C9 C12 H12 107.8 . .
C93 C12 H12 107.8 . .
C94 C12 H12 107.8 . .
C14 C13 C18 120.8(10) . .
C14 C13 N2 119.4(9) . .
C18 C13 N2 119.5(9) . .
C15 C14 C13 117.1(11) . .
C15 C14 C21 121.1(10) . .
C13 C14 C21 121.6(10) . .
C16 C15 C14 123.5(12) . .
C16 C15 H15 118.2 . .
C14 C15 H15 118.2 . .
C15 C16 C17 118.9(12) . .
C15 C16 H16 120.6 . .
C17 C16 H16 120.6 . .
C16 C17 C18 122.0(12) . .
C16 C17 H17 119.0 . .
C18 C17 H17 119.0 . .
C17 C18 C13 117.6(11) . .
C17 C18 C19 120.0(11) . .
C13 C18 C19 122.2(10) . .
C18 C19 C96 112.4(11) . .
C18 C19 C95 110.8(10) . .
C96 C19 C95 107.9(11) . .
C18 C19 H19 108.6 . .
C96 C19 H19 108.6 . .
C95 C19 H19 108.6 . .
C14 C21 C98 115.4(9) . .
C14 C21 C97 109.7(10) . .
C98 C21 C97 108.9(9) . .
C14 C21 H21 107.5 . .
C98 C21 H21 107.5 . .
C97 C21 H21 107.5 . .
C23 C22 Ru1 126.5(7) . .
C23 C22 H22 116.8 . .
Ru1 C22 H22 116.8 . .
C24 C23 C28 116.0(9) . .
C24 C23 C22 117.2(9) . .
C28 C23 C22 126.8(9) . .
C25 C24 C23 122.2(9) . .
C25 C24 H24 118.9 . .
C23 C24 H24 118.9 . .
C24 C25 C26 120.1(9) . .
C24 C25 H25 119.9 . .
C26 C25 H25 119.9 . .
C27 C26 C25 119.7(10) . .
C27 C26 H26 120.1 . .
C25 C26 H26 120.1 . .
C26 C27 C28 120.4(10) . .
C26 C27 H27 119.8 . .
C28 C27 H27 119.8 . .
C27 C28 C23 121.4(9) . .
C27 C28 S1 116.0(8) . .
C23 C28 S1 122.3(8) . .
C32 C29 C30 111.4(9) . .
C32 C29 C31 110.5(9) . .
C30 C29 C31 111.0(9) . .
C32 C29 S1 105.5(7) . .
C30 C29 S1 109.1(7) . .
C31 C29 S1 109.2(7) . .
C29 C30 H30A 109.5 . .
C29 C30 H30B 109.5 . .
H30A C30 H30B 109.5 . .
C29 C30 H30C 109.5 . .
H30A C30 H30C 109.5 . .
H30B C30 H30C 109.5 . .
C29 C31 H31A 109.5 . .
C29 C31 H31B 109.5 . .
H31A C31 H31B 109.5 . .
C29 C31 H31C 109.5 . .
H31A C31 H31C 109.5 . .
H31B C31 H31C 109.5 . .
C29 C32 H32A 109.5 . .
C29 C32 H32B 109.5 . .
H32A C32 H32B 109.5 . .
C29 C32 H32C 109.5 . .
H32A C32 H32C 109.5 . .
H32B C32 H32C 109.5 . .
N3 C33 C34 122.3(10) . .
N3 C33 H33 118.8 . .
C34 C33 H33 118.8 . .
C35 C34 C33 119.6(10) . .
C35 C34 Br1 122.2(8) . .
C33 C34 Br1 118.2(9) . .
C36 C35 C34 117.5(10) . .
C36 C35 H35 121.3 . .
C34 C35 H35 121.3 . .
C37 C36 C35 119.5(10) . .
C37 C36 H36 120.3 . .
C35 C36 H36 120.3 . .
N3 C37 C36 123.8(10) . .
N3 C37 H37 118.1 . .
C36 C37 H37 118.1 . .
C10 C91 H91A 109.5 . .
C10 C91 H91B 109.5 . .
H91A C91 H91B 109.5 . .
C10 C91 H91C 109.5 . .
H91A C91 H91C 109.5 . .
H91B C91 H91C 109.5 . .
C10 C92 H92A 109.5 . .
C10 C92 H92B 109.5 . .
H92A C92 H92B 109.5 . .
C10 C92 H92C 109.5 . .
H92A C92 H92C 109.5 . .
H92B C92 H92C 109.5 . .
C12 C93 H93A 109.5 . .
C12 C93 H93B 109.5 . .
H93A C93 H93B 109.5 . .
C12 C93 H93C 109.5 . .
H93A C93 H93C 109.5 . .
H93B C93 H93C 109.5 . .
C12 C94 H94A 109.5 . .
C12 C94 H94B 109.5 . .
H94A C94 H94B 109.5 . .
C12 C94 H94C 109.5 . .
H94A C94 H94C 109.5 . .
H94B C94 H94C 109.5 . .
C19 C95 H95A 109.5 . .
C19 C95 H95B 109.5 . .
H95A C95 H95B 109.5 . .
C19 C95 H95C 109.5 . .
H95A C95 H95C 109.5 . .
H95B C95 H95C 109.5 . .
C19 C96 H96A 109.5 . .
C19 C96 H96B 109.5 . .
H96A C96 H96B 109.5 . .
C19 C96 H96C 109.5 . .
H96A C96 H96C 109.5 . .
H96B C96 H96C 109.5 . .
C21 C97 H97A 109.5 . .
C21 C97 H97B 109.5 . .
H97A C97 H97B 109.5 . .
C21 C97 H97C 109.5 . .
H97A C97 H97C 109.5 . .
H97B C97 H97C 109.5 . .
C21 C98 H98A 109.5 . .
C21 C98 H98B 109.5 . .
H98A C98 H98B 109.5 . .
C21 C98 H98C 109.5 . .
H98A C98 H98C 109.5 . .
H98B C98 H98C 109.5 . .
C101 O102 C103 111.8(9) . .
C101 C100 H10A 109.5 . .
C101 C100 H10B 109.5 . .
H10A C100 H10B 109.5 . .
C101 C100 H10C 109.5 . .
H10A C100 H10C 109.5 . .
H10B C100 H10C 109.5 . .
O102 C101 C100 107.3(11) . .
O102 C101 H10D 110.3 . .
C100 C101 H10D 110.3 . .
O102 C101 H10E 110.3 . .
C100 C101 H10E 110.3 . .
H10D C101 H10E 108.5 . .
O102 C103 C104 108.4(11) . .
O102 C103 H10F 110.0 . .
C104 C103 H10F 110.0 . .
O102 C103 H10G 110.0 . .
C104 C103 H10G 110.0 . .
H10F C103 H10G 108.4 . .
C103 C104 H10H 109.5 . .
C103 C104 H10I 109.5 . .
H10H C104 H10I 109.5 . .
C103 C104 H10J 109.5 . .
H10H C104 H10J 109.5 . .
H10I C104 H10J 109.5 . .
C204 C203 C204 55(3) . 2_665
C204 C203 C202 180(4) . .
C204 C203 C202 125(3) 2_665 .
C204 C203 C201 122(3) . .
C204 C203 C201 176(3) 2_665 .
C202 C203 C201 59(2) . .
C202 C200 C201 61(2) . .
C200 C201 C203 116(3) . .
C200 C202 C203 124(3) . .
C204 C204 C203 64(3) 2_665 .
C204 C204 C203 61(3) 2_665 2_665
C203 C204 C203 125(3) . 2_665

loop_
_geom_bond_atom_site_label_1
_geom_bond_atom_site_label_2
_geom_bond_distance
_geom_bond_site_symmetry_2
Ru1 C22 1.851(10) .
Ru1 C1 1.985(10) .
Ru1 O1 2.245(7) .
Ru1 N3 2.303(8) .
Ru1 Cl2 2.361(3) .
Ru1 Cl1 2.420(3) .
Br1 C34 1.879(11) .
S1 O2 1.442(6) .
S1 O1 1.456(7) .
S1 C28 1.756(10) .
S1 C29 1.817(10) .
N1 C1 1.399(12) .
N1 C4 1.427(12) .
N1 C2 1.483(12) .
N2 C1 1.354(12) .
N2 C13 1.450(12) .
N2 C3 1.462(13) .
N3 C33 1.335(12) .
N3 C37 1.344(12) .
C2 C3 1.466(15) .
C2 H2A 0.9700 .
C2 H2B 0.9700 .
C3 H3A 0.9700 .
C3 H3B 0.9700 .
C4 C5 1.397(14) .
C4 C9 1.397(14) .
C5 C6 1.391(14) .
C5 C10 1.513(14) .
C6 C7 1.379(15) .
C6 H6 0.9300 .
C7 C8 1.378(15) .
C7 H7 0.9300 .
C8 C9 1.412(14) .
C8 H8 0.9300 .
C9 C12 1.517(14) .
C10 C91 1.506(15) .
C10 C92 1.536(14) .
C10 H10 0.9800 .
C12 C93 1.534(14) .
C12 C94 1.547(15) .
C12 H12 0.9800 .
C13 C14 1.418(14) .
C13 C18 1.418(15) .
C14 C15 1.370(14) .
C14 C21 1.498(15) .
C15 C16 1.362(17) .
C15 H15 0.9300 .
C16 C17 1.376(17) .
C16 H16 0.9300 .
C17 C18 1.384(15) .
C17 H17 0.9300 .
C18 C19 1.510(16) .
C19 C96 1.540(17) .
C19 C95 1.546(16) .
C19 H19 0.9800 .
C21 C98 1.523(15) .
C21 C97 1.528(15) .
C21 H21 0.9800 .
C22 C23 1.462(13) .
C22 H22 0.9300 .
C23 C24 1.399(13) .
C23 C28 1.414(13) .
C24 C25 1.386(13) .
C24 H24 0.9300 .
C25 C26 1.389(14) .
C25 H25 0.9300 .
C26 C27 1.361(14) .
C26 H26 0.9300 .
C27 C28 1.401(13) .
C27 H27 0.9300 .
C29 C32 1.523(14) .
C29 C30 1.528(14) .
C29 C31 1.536(14) .
C30 H30A 0.9600 .
C30 H30B 0.9600 .
C30 H30C 0.9600 .
C31 H31A 0.9600 .
C31 H31B 0.9600 .
C31 H31C 0.9600 .
C32 H32A 0.9600 .
C32 H32B 0.9600 .
C32 H32C 0.9600 .
C33 C34 1.394(14) .
C33 H33 0.9300 .
C34 C35 1.395(15) .
C35 C36 1.376(14) .
C35 H35 0.9300 .
C36 C37 1.372(14) .
C36 H36 0.9300 .
C37 H37 0.9300 .
C91 H91A 0.9600 .
C91 H91B 0.9600 .
C91 H91C 0.9600 .
C92 H92A 0.9600 .
C92 H92B 0.9600 .
C92 H92C 0.9600 .
C93 H93A 0.9600 .
C93 H93B 0.9600 .
C93 H93C 0.9600 .
C94 H94A 0.9600 .
C94 H94B 0.9600 .
C94 H94C 0.9600 .
C95 H95A 0.9600 .
C95 H95B 0.9600 .
C95 H95C 0.9600 .
C96 H96A 0.9600 .
C96 H96B 0.9600 .
C96 H96C 0.9600 .
C97 H97A 0.9600 .
C97 H97B 0.9600 .
C97 H97C 0.9600 .
C98 H98A 0.9600 .
C98 H98B 0.9600 .
C98 H98C 0.9600 .
O102 C101 1.395(13) .
O102 C103 1.440(13) .
C100 C101 1.505(16) .
C100 H10A 0.9600 .
C100 H10B 0.9600 .
C100 H10C 0.9600 .
C101 H10D 0.9700 .
C101 H10E 0.9700 .
C103 C104 1.489(17) .
C103 H10F 0.9700 .
C103 H10G 0.9700 .
C104 H10H 0.9600 .
C104 H10I 0.9600 .
C104 H10J 0.9600 .
C203 C204 1.39(4) .
C203 C204 1.42(4) 2_665
C203 C202 1.47(4) .
C203 C201 1.53(4) .
C200 C202 1.42(4) .
C200 C201 1.48(4) .
C204 C204 1.29(7) 2_665
C204 C203 1.42(4) 2_665

loop_
_geom_torsion_atom_site_label_1
_geom_torsion_atom_site_label_2
_geom_torsion_atom_site_label_3
_geom_torsion_atom_site_label_4
_geom_torsion
_geom_torsion_site_symmetry_1
_geom_torsion_site_symmetry_4
O2 S1 O1 Ru1 -122.3(5) . .
C28 S1 O1 Ru1 1.9(7) . .
C29 S1 O1 Ru1 117.3(6) . .
C22 Ru1 O1 S1 -29.1(6) . .
N3 Ru1 O1 S1 159.3(6) . .
Cl2 Ru1 O1 S1 68.9(6) . .
Cl1 Ru1 O1 S1 -114.6(6) . .
C22 Ru1 N3 C33 38.7(13) . .
C1 Ru1 N3 C33 -118.4(7) . .
O1 Ru1 N3 C33 60.2(7) . .
Cl2 Ru1 N3 C33 146.9(7) . .
Cl1 Ru1 N3 C33 -32.8(7) . .
C22 Ru1 N3 C37 -128.0(11) . .
C1 Ru1 N3 C37 74.9(8) . .
O1 Ru1 N3 C37 -106.4(8) . .
Cl2 Ru1 N3 C37 -19.8(8) . .
Cl1 Ru1 N3 C37 160.6(8) . .
C13 N2 C1 N1 178.4(9) . .
C3 N2 C1 N1 8.1(12) . .
C13 N2 C1 Ru1 -7.2(16) . .
C3 N2 C1 Ru1 -177.6(8) . .
C4 N1 C1 N2 -165.0(10) . .
C2 N1 C1 N2 7.2(11) . .
C4 N1 C1 Ru1 20.7(16) . .
C2 N1 C1 Ru1 -167.0(8) . .
C22 Ru1 C1 N2 -175.7(9) . .
N3 Ru1 C1 N2 -4.6(10) . .
Cl2 Ru1 C1 N2 85.9(9) . .
Cl1 Ru1 C1 N2 -90.5(9) . .
C22 Ru1 C1 N1 -2.7(10) . .
N3 Ru1 C1 N1 168.5(8) . .
Cl2 Ru1 C1 N1 -101.0(9) . .
Cl1 Ru1 C1 N1 82.6(9) . .
C1 N1 C2 C3 -19.0(12) . .
C4 N1 C2 C3 154.5(9) . .
C1 N2 C3 C2 -19.7(12) . .
C13 N2 C3 C2 168.2(9) . .
N1 C2 C3 N2 21.8(11) . .
C1 N1 C4 C5 77.3(14) . .
C2 N1 C4 C5 -94.5(11) . .
C1 N1 C4 C9 -111.4(12) . .
C2 N1 C4 C9 76.7(12) . .
C9 C4 C5 C6 -2.9(15) . .
N1 C4 C5 C6 167.8(9) . .
C9 C4 C5 C10 178.6(10) . .
N1 C4 C5 C10 -10.7(14) . .
C4 C5 C6 C7 3.0(15) . .
C10 C5 C6 C7 -178.5(10) . .
C5 C6 C7 C8 -1.7(16) . .
C6 C7 C8 C9 0.1(17) . .
C5 C4 C9 C8 1.4(15) . .
N1 C4 C9 C8 -169.5(9) . .
C5 C4 C9 C12 -179.7(10) . .
N1 C4 C9 C12 9.4(14) . .
C7 C8 C9 C4 0.0(16) . .
C7 C8 C9 C12 -178.9(10) . .
C6 C5 C10 C91 -84.3(13) . .
C4 C5 C10 C91 94.1(13) . .
C6 C5 C10 C92 42.4(14) . .
C4 C5 C10 C92 -139.1(10) . .
C4 C9 C12 C93 -113.0(12) . .
C8 C9 C12 C93 65.9(13) . .
C4 C9 C12 C94 123.5(11) . .
C8 C9 C12 C94 -57.6(13) . .
C1 N2 C13 C14 93.6(13) . .
C3 N2 C13 C14 -96.1(11) . .
C1 N2 C13 C18 -93.0(13) . .
C3 N2 C13 C18 77.3(12) . .
C18 C13 C14 C15 2.5(15) . .
N2 C13 C14 C15 175.9(9) . .
C18 C13 C14 C21 -172.9(10) . .
N2 C13 C14 C21 0.5(14) . .
C13 C14 C15 C16 -1.9(17) . .
C21 C14 C15 C16 173.6(11) . .
C14 C15 C16 C17 -1.2(19) . .
C15 C16 C17 C18 3.7(19) . .
C16 C17 C18 C13 -3.0(18) . .
C16 C17 C18 C19 -178.2(11) . .
C14 C13 C18 C17 -0.2(16) . .
N2 C13 C18 C17 -173.6(10) . .
C14 C13 C18 C19 174.8(10) . .
N2 C13 C18 C19 1.5(15) . .
C17 C18 C19 C96 -52.2(15) . .
C13 C18 C19 C96 132.8(11) . .
C17 C18 C19 C95 68.5(15) . .
C13 C18 C19 C95 -106.5(13) . .
C15 C14 C21 C98 42.0(14) . .
C13 C14 C21 C98 -142.8(10) . .
C15 C14 C21 C97 -81.5(13) . .
C13 C14 C21 C97 93.7(12) . .
C1 Ru1 C22 C23 -138.1(9) . .
O1 Ru1 C22 C23 43.5(9) . .
N3 Ru1 C22 C23 64.0(14) . .
Cl2 Ru1 C22 C23 -42.5(9) . .
Cl1 Ru1 C22 C23 135.7(9) . .
Ru1 C22 C23 C24 144.1(8) . .
Ru1 C22 C23 C28 -32.9(15) . .
C28 C23 C24 C25 4.1(15) . .
C22 C23 C24 C25 -173.2(10) . .
C23 C24 C25 C26 -1.4(16) . .
C24 C25 C26 C27 -1.6(16) . .
C25 C26 C27 C28 1.6(16) . .
C26 C27 C28 C23 1.3(16) . .
C26 C27 C28 S1 -172.8(8) . .
C24 C23 C28 C27 -4.0(15) . .
C22 C23 C28 C27 173.0(10) . .
C24 C23 C28 S1 169.7(8) . .
C22 C23 C28 S1 -13.3(15) . .
O2 S1 C28 C27 -32.9(9) . .
O1 S1 C28 C27 -161.5(8) . .
C29 S1 C28 C27 84.6(9) . .
O2 S1 C28 C23 153.1(8) . .
O1 S1 C28 C23 24.5(10) . .
C29 S1 C28 C23 -89.4(9) . .
O2 S1 C29 C32 -68.0(8) . .
O1 S1 C29 C32 57.9(8) . .
C28 S1 C29 C32 173.9(7) . .
O2 S1 C29 C30 172.3(7) . .
O1 S1 C29 C30 -61.8(8) . .
C28 S1 C29 C30 54.2(8) . .
O2 S1 C29 C31 50.8(8) . .
O1 S1 C29 C31 176.7(7) . .
C28 S1 C29 C31 -67.3(8) . .
C37 N3 C33 C34 0.5(14) . .
Ru1 N3 C33 C34 -167.1(8) . .
N3 C33 C34 C35 -3.0(15) . .
N3 C33 C34 Br1 178.3(7) . .
C33 C34 C35 C36 3.0(15) . .
Br1 C34 C35 C36 -178.4(8) . .
C34 C35 C36 C37 -0.6(15) . .
C33 N3 C37 C36 2.1(15) . .
Ru1 N3 C37 C36 168.9(8) . .
C35 C36 C37 N3 -2.1(16) . .
C103 O102 C101 C100 176.2(10) . .
C101 O102 C103 C104 -177.9(11) . .
C202 C200 C201 C203 4(3) . .
C204 C203 C201 C200 176(3) . .
C202 C203 C201 C200 -4(3) . .
C201 C200 C202 C203 -4(3) . .
C204 C203 C202 C200 -177(3) 2_665 .
C201 C203 C202 C200 4(3) . .
C201 C203 C204 C204 178(3) . 2_665
C204 C203 C204 C203 0.000(4) 2_665 2_665
C201 C203 C204 C203 178(3) . 2_665
